data_2105201
loop_
_publ_author_name
'Voronin, Vladimir I.'
'Shekhtman, Georgi Sh.'
'Blatov, Vladislav A.'

_publ_section_title
;
 The natural tiling approach to cation conductivity in KAlO~2~ polymorphs
;
_journal_coeditor_code KD5061
_journal_issue 4
_journal_name_full 'Acta Crystallographica Section B'
_journal_page_first 356
_journal_page_last 363
_journal_paper_doi 10.1107/S0108768112027462
_journal_volume 68
_journal_year 2012
_chemical_formula_sum 'Al K O2'
_chemical_formula_weight 98.08
_chemical_name_systematic ' ?'
_space_group_IT_number 61
_symmetry_cell_setting orthorhombic
_symmetry_space_group_name_Hall '-P 2ac 2ab'
_symmetry_space_group_name_H-M 'P b c a'
_cell_angle_alpha 90.00000
_cell_angle_beta 90.00000
_cell_angle_gamma 90.00000
_cell_formula_units_Z 16
_cell_length_a 5.4457(3)
_cell_length_b 10.9401(7)
_cell_length_c 15.4698(9)
_cell_measurement_temperature 400
_cell_volume 921.64(9)
_computing_structure_refinement FULLPROF
_diffrn_ambient_temperature 400
_diffrn_measurement_device_type 'HPRT neutron'
_diffrn_radiation_probe neutron
_diffrn_radiation_type neutron
_diffrn_radiation_wavelength 1.88570
_exptl_crystal_density_diffrn 2.827
_pd_instr_location ' 'PSI, Switzerland''
_pd_meas_2theta_range_inc 0.100000
_pd_meas_2theta_range_max 164.89999
_pd_meas_2theta_range_min 4.60000
_pd_meas_number_of_points 1604
_pd_proc_2theta_range_inc 0.100000
_pd_proc_2theta_range_max 164.8305
_pd_proc_2theta_range_min 4.5305
_pd_proc_ls_background_function 'linear interpolation'
_pd_proc_ls_pref_orient_corr ' ?'
_pd_proc_ls_profile_function pseudo-Voigt
_pd_proc_ls_prof_R_factor 4.4435
_pd_proc_ls_prof_wR_expected 4.8507
_pd_proc_ls_prof_wR_factor 5.7556
_pd_proc_wavelength 1.885700
_pd_spec_mounting ' ?'
_refine_ls_goodness_of_fit_all 1.4079
_refine_ls_number_parameters 70
_refine_ls_number_reflns 569
_refine_ls_number_restraints 0
_cod_data_source_file kd5061.cif
_cod_data_source_block KAlO2_400
_cod_original_cell_volume 921.64(10)
_cod_original_sg_symbol_H-M 'P B C A'
_cod_database_code 2105201

loop_
_symmetry_equiv_pos_as_xyz
x,y,z
x+1/2,-y+1/2,-z
-x,y+1/2,-z+1/2
-x+1/2,-y,z+1/2
-x,-y,-z
-x+1/2,y+1/2,z
x,-y+1/2,z+1/2
x+1/2,y,-z+1/2

loop_
_atom_site_type_symbol
_atom_site_label
_atom_site_fract_x
_atom_site_fract_y
_atom_site_fract_z
_atom_site_U_iso_or_equiv
_atom_site_adp_type
_atom_site_occupancy
AL Al1 0.2579(18) 0.0116(9) 0.1864(11) 0.0069(10) Uiso 1.00000
AL Al2 0.2791(14) 0.2596(9) 0.0661(9) 0.0069(10) Uiso 1.00000
K K1 0.752(2) 0.0065(10) 0.0625(12) 0.024(9) Uani 1.00000
K K2 0.7901(18) 0.2596(9) 0.1875(10) 0.021(7) Uani 1.00000
O O1 0.5651(13) 0.2827(7) 0.0165(4) 0.021(4) Uani 1.00000
O O2 0.1799(14) 0.4013(6) 0.1066(3) 0.011(3) Uani 1.00000
O O3 0.2965(12) 0.1549(7) 0.1477(4) 0.020(3) Uani 1.00000
O O4 0.0527(14) 0.4851(6) 0.2775(5) 0.014(4) Uani 1.00000

loop_
_atom_site_aniso_label
_atom_site_aniso_U_11
_atom_site_aniso_U_22
_atom_site_aniso_U_33
_atom_site_aniso_U_12
_atom_site_aniso_U_13
_atom_site_aniso_U_23
_atom_site_aniso_type_symbol
K1 0.027(9) 0.010(8) 0.034(12) 0.00000 0.018(8) 0.00000 K
K2 0.023(6) 0.025(7) 0.016(9) 0.00000 0.006(5) 0.00000 K
O1 0.013(3) 0.028(4) 0.020(4) 0.00000 0.008(3) 0.00000 O
O2 0.020(4) 0.008(3) 0.006(3) 0.00000 -0.005(2) 0.00000 O
O3 0.0081(11) 0.033(4) 0.021(5) 0.00000 -0.003(3) 0.00000 O
O4 0.007(3) 0.022(5) 0.015(4) 0.00000 -0.002(3) 0.00000 O

loop_
_atom_type_symbol
_atom_type_scat_length_neutron
_atom_type_scat_source
AL 0.34490 V.F._Sears_Neutron_News_3_26_(1992)
K 0.36700 V.F._Sears_Neutron_News_3_26_(1992)
O 0.58030 V.F._Sears_Neutron_News_3_26_(1992)

loop_
_geom_angle_atom_site_label_1
_geom_angle_atom_site_label_2
_geom_angle_atom_site_label_3
_geom_angle_site_symmetry_1
_geom_angle_site_symmetry_3
_geom_angle
O2 Al1 O3 9_655 10_555 111.315
O2 Al1 O4 9_655 11_556 106.704
O2 Al1 O4 9_655 12_655 109.519
O3 Al1 O4 10_555 11_556 112.021
O3 Al1 O4 10_555 12_655 111.173
O4 Al1 O4 11_556 12_655 105.867
O1 Al2 O1 8_555 9_565 107.634
O1 Al2 O2 8_555 10_555 107.564
O1 Al2 O3 8_555 11_555 103.881
O1 Al2 O2 9_565 10_555 106.405
O1 Al2 O3 9_565 11_555 112.983
O2 Al2 O3 10_555 11_555 110.203

loop_
_geom_bond_atom_site_label_1
_geom_bond_atom_site_label_2
_geom_bond_site_symmetry_2
_geom_bond_distance
Al1 O2 6_545 1.759(15)
Al1 O3 . 1.691(13)
Al1 O4 3_545 1.805(13)
Al1 O4 6_545 1.770(17)
Al2 O1 . 1.755(12)
Al2 O1 2_455 1.790(13)
Al2 O2 . 1.757(12)
Al2 O3 . 1.707(14)
K1 O1 6_645 2.737(14)
K1 O2 2_555 2.831(18)
K1 O2 6_545 2.706(14)
K1 O4 3_645 2.704(19)
K2 O1 . 2.926(16)
K2 O2 1_655 2.911(13)
K2 O3 . 2.986(12)
K2 O3 8_555 2.795(16)
K2 O4 8_555 2.837(12)
